data_9017248
loop_
_publ_author_name
'Galuskin, E. V.'
'Gfeller, F.'
'Armbruster, T.'
'Galuskina, I. O.'
'Vapnik, Y.'
'Dulski, M.'
'Murashko, M.'
'Dzierzanowski, P.'
'Sharygin, V. V.'
'Krivovichev, S. V.'
'Wirth, R.'

_publ_section_title
;
 Mayenite supergroup, part III: fluormayenite, Ca12Al14O32[[]4F2], and
 fluorkyuygenite, Ca12Al14O32[(H2O)4F2], two new minerals from pyrometamorphic
 rocks of the Hatrurim Complex, South Levant
;
_journal_name_full 'European Journal of Mineralogy'
_journal_page_first 123
_journal_page_last 136
_journal_volume 27
_journal_year 2015
_chemical_compound_source 'Negev Desert, Hatrurim Basin, Arad, Israel'
_chemical_formula_sum 'Al6.664 Ca6 F0.947 Fe0.224 H3.958 O18.053 Si0.112'
_chemical_name_mineral Fluorkyuygenite
_space_group_IT_number 220
_space_group_name_Hall 'I -4bd 2c 3'
_space_group_name_H-M_alt 'I -4 3 d'
_symmetry_space_group_name_H-M 'I -4 3 d'
_cell_angle_alpha 90
_cell_angle_beta 90
_cell_angle_gamma 90
_cell_length_a 11.966
_cell_length_b 11.966
_cell_length_c 11.966
_cell_volume 1713.354
_database_code_amcsd 0020494
_exptl_crystal_density_diffrn 2.895
_cod_data_source_file inputs/fixed/downloads/08/08617.cif
_cod_data_source_block 08617
_cod_original_cell_volume 1713.353
_cod_original_formula_sum 'Ca6 Al6.664 Fe.224 Si.112 O18.053 F.947 H3.958'
_cod_database_code 9017248

loop_
_space_group_symop_operation_xyz
x,y,z
1/2+x,1/2+y,1/2+z
1/2-z,x,-y
-z,1/2+x,1/2-y
1/2-y,z,-x
-y,1/2+z,1/2-x
1/2-x,y,-z
-x,1/2+y,1/2-z
1/4+x,3/4-z,1/4-y
3/4+x,1/4-z,3/4-y
1/4+z,3/4-y,1/4-x
3/4+z,1/4-y,3/4-x
1/4+y,3/4-x,1/4-z
3/4+y,1/4-x,3/4-z
1/4+x,1/4+z,1/4+y
3/4+x,3/4+z,3/4+y
1/4+z,1/4+y,1/4+x
3/4+z,3/4+y,3/4+x
1/4+y,1/4+x,1/4+z
3/4+y,3/4+x,3/4+z
-z,1/2-x,y
1/2-z,-x,1/2+y
-y,1/2-z,x
1/2-y,-z,1/2+x
-x,1/2-y,z
1/2-x,-y,1/2+z
1/2+z,1/2-x,-y
+z,-x,1/2-y
1/2+y,1/2-z,-x
+y,-z,1/2-x
1/2+x,1/2-y,-z
+x,-y,1/2-z
3/4-x,3/4+z,1/4-y
1/4-x,1/4+z,3/4-y
3/4-z,3/4+y,1/4-x
1/4-z,1/4+y,3/4-x
3/4-y,3/4+x,1/4-z
1/4-y,1/4+x,3/4-z
3/4-x,1/4-z,1/4+y
1/4-x,3/4-z,3/4+y
3/4-z,1/4-y,1/4+x
1/4-z,3/4-y,3/4+x
3/4-y,1/4-x,1/4+z
1/4-y,3/4-x,3/4+z
z,x,y
1/2+z,1/2+x,1/2+y
y,z,x
1/2+y,1/2+z,1/2+x

loop_
_atom_site_aniso_label
_atom_site_aniso_U_11
_atom_site_aniso_U_22
_atom_site_aniso_U_33
_atom_site_aniso_U_12
_atom_site_aniso_U_13
_atom_site_aniso_U_23
Ca1 0.01500 0.01060 0.01180 0.00000 0.00000 0.00080
Ca1a 0.01500 0.01060 0.01180 0.00000 0.00000 0.00080
Al1 0.00870 0.00870 0.00870 0.00180 0.00180 0.00180
Fe1 0.00870 0.00870 0.00870 0.00180 0.00180 0.00180
Al2 0.00650 0.01070 0.01070 0.00000 0.00000 0.00000
Si2 0.00650 0.01070 0.01070 0.00000 0.00000 0.00000
O1 0.02880 0.04540 0.03100 -0.02460 -0.01980 0.03110
O2 0.01210 0.01210 0.01210 0.00150 0.00150 0.00150
F 0.01400 0.04400 0.04400 0.00000 0.00000 0.00000
O-H 0.01400 0.04400 0.04400 0.00000 0.00000 0.00000
Wat 0.01400 0.04400 0.04400 0.00000 0.00000 0.00000

loop_
_atom_site_label
_atom_site_fract_x
_atom_site_fract_y
_atom_site_fract_z
_atom_site_occupancy
_atom_site_U_iso_or_equiv
_atom_site_type_symbol
_atom_site_attached_hydrogens
Ca1 0.15460 0.00000 0.25000 0.66100 0.01250 Ca 0
Ca1a 0.18770 0.00000 0.25000 0.33900 0.01250 Ca 0
Al1 0.27006 0.27006 0.27006 0.94400 0.00870 Al 0
Fe1 0.27006 0.27006 0.27006 0.05600 0.00870 Fe 0
Al2 0.12500 0.50000 0.25000 0.96260 0.00930 Al 0
Si2 0.12500 0.50000 0.25000 0.03740 0.00930 Si 0
O1 0.30770 0.21220 0.39970 1.00000 0.03500 O 0
O2 0.18700 0.18700 0.18700 1.00000 0.01210 O 0
F 0.37500 0.00000 0.25000 0.31570 0.03390 F 0
O-H 0.37500 0.00000 0.25000 0.04930 0.03390 O 1
Wat 0.37500 0.00000 0.25000 0.63500 0.03390 O 2

loop_
_cod_changelog_entry_id
_cod_changelog_entry_author
_cod_changelog_entry_date
_cod_changelog_entry_text
1
;cod-tools version 3.8.0
Id: cif_guess_AMCSD_atom_types 9581 2023-05-17 12:35:41Z saulius
;
2023-05-23T09:20:22+03:00
;Derived atom types and hydrogen counts
from atom names that follow the AMCSD naming convention
(Wat == water, O-H == hydroxyl).
;

loop_
_cod_related_entry_id
_cod_related_entry_database
_cod_related_entry_code
1 AMCSD 0020494

_cell_formula_units_Z 4
